data_7153917
loop_
_publ_author_name
'Murphy, Samantha'
'Bright, Sandra A.'
'Poynton, Fergus E.'
'McCabe, Thomas'
'Kitchen, Jonathan A.'
'Veale, Emma B.'
'Williams, D. Clive'
'Gunnlaugsson, Thorfinnur'

_publ_section_title
;
 Synthesis, photophysical and cytotoxicity evaluations of DNA targeting
 agents based on 3-amino-1,8-naphthalimide derived Tr\"oger's bases.
;
_journal_issue 34
_journal_name_full 'Organic &amp; biomolecular chemistry'
_journal_page_first 6610
_journal_page_last 6623
_journal_paper_doi 10.1039/c3ob42213e
_journal_volume 12
_journal_year 2014
_chemical_formula_sum 'C18 H19 N3 O3'
_chemical_formula_weight 325.36
_chemical_name_systematic
; 
 ? 
;
_space_group_IT_number 14
_symmetry_cell_setting monoclinic
_symmetry_space_group_name_Hall '-P 2ybc'
_symmetry_space_group_name_H-M 'P 1 21/c 1'
_atom_sites_solution_hydrogens geom
_atom_sites_solution_primary direct
_atom_sites_solution_secondary difmap
_audit_creation_method SHELXL-97
_cell_angle_alpha 90.00
_cell_angle_beta 102.769(4)
_cell_angle_gamma 90.00
_cell_formula_units_Z 4
_cell_length_a 5.5440(18)
_cell_length_b 23.166(8)
_cell_length_c 12.365(4)
_cell_measurement_reflns_used 5114
_cell_measurement_temperature 108(2)
_cell_measurement_theta_max 31.3688
_cell_measurement_theta_min 1.8145
_cell_volume 1548.8(9)
_computing_structure_refinement 'SHELXL-97 (Sheldrick, 2008)'
_computing_structure_solution 'SHELXS-97 (Sheldrick, 2008)'
_diffrn_ambient_temperature 108(2)
_diffrn_measured_fraction_theta_full 0.965
_diffrn_measured_fraction_theta_max 0.965
_diffrn_measurement_device_type 'Rigaku Saturn 724 CCD'
_diffrn_measurement_method 'omega and phi scans'
_diffrn_radiation_monochromator graphite
_diffrn_radiation_source 'fine-focus sealed tube'
_diffrn_radiation_type MoK\a
_diffrn_radiation_wavelength 0.71075
_diffrn_reflns_av_R_equivalents 0.0437
_diffrn_reflns_av_sigmaI/netI 0.0716
_diffrn_reflns_limit_h_max 6
_diffrn_reflns_limit_h_min -6
_diffrn_reflns_limit_k_max 27
_diffrn_reflns_limit_k_min -27
_diffrn_reflns_limit_l_max 14
_diffrn_reflns_limit_l_min -14
_diffrn_reflns_number 7067
_diffrn_reflns_theta_full 25.00
_diffrn_reflns_theta_max 25.00
_diffrn_reflns_theta_min 2.44
_exptl_absorpt_coefficient_mu 0.097
_exptl_absorpt_correction_T_max 1.0000
_exptl_absorpt_correction_T_min 0.7933
_exptl_absorpt_correction_type multi-scan
_exptl_absorpt_process_details Crystalclear
_exptl_crystal_colour Yellow
_exptl_crystal_density_diffrn 1.395
_exptl_crystal_density_method 'not measured'
_exptl_crystal_description Block
_exptl_crystal_F_000 688
_exptl_crystal_size_max 0.39
_exptl_crystal_size_mid 0.31
_exptl_crystal_size_min 0.24
_refine_diff_density_max 0.423
_refine_diff_density_min -0.373
_refine_diff_density_rms 0.117
_refine_ls_extinction_method none
_refine_ls_goodness_of_fit_ref 1.123
_refine_ls_hydrogen_treatment constr
_refine_ls_matrix_type full
_refine_ls_number_parameters 217
_refine_ls_number_reflns 2638
_refine_ls_number_restraints 0
_refine_ls_restrained_S_all 1.123
_refine_ls_R_factor_all 0.0907
_refine_ls_R_factor_gt 0.0599
_refine_ls_shift/su_max 0.000
_refine_ls_shift/su_mean 0.000
_refine_ls_structure_factor_coef Fsqd
_refine_ls_weighting_details 'calc w=1/[\s^2^(Fo^2^)+(0.1253P)^2^+0.0000P] where P=(Fo^2^+2Fc^2^)/3'
_refine_ls_weighting_scheme calc
_refine_ls_wR_factor_gt 0.1700
_refine_ls_wR_factor_ref 0.2225
_reflns_number_gt 1957
_reflns_number_total 2638
_reflns_threshold_expression >2sigma(I)
_cod_data_source_file c3ob42213e2.cif
_cod_data_source_block shelxl[2]
_cod_depositor_comments 'Adding full bibliography for 7153917--7153919.cif.'
_cod_original_sg_symbol_H-M P2(1)/c
_cod_database_code 7153917

loop_
_symmetry_equiv_pos_as_xyz
'x, y, z'
'-x, y+1/2, -z+1/2'
'-x, -y, -z'
'x, -y-1/2, z-1/2'

loop_
_atom_site_label
_atom_site_type_symbol
_atom_site_fract_x
_atom_site_fract_y
_atom_site_fract_z
_atom_site_U_iso_or_equiv
_atom_site_adp_type
_atom_site_occupancy
_atom_site_symmetry_multiplicity
_atom_site_calc_flag
_atom_site_refinement_flags
O1 O 1.1552(4) 0.04299(9) 0.43998(18) 0.0262(6) Uani 1 1 d .
O2 O 0.7122(4) 0.19960(10) 0.50425(18) 0.0268(6) Uani 1 1 d .
O3 O 0.2711(4) 0.07278(11) -0.02550(17) 0.0309(6) Uani 1 1 d .
N1 N 1.9381(5) 0.04494(12) 0.7440(2) 0.0294(7) Uani 1 1 d .
H1A H 2.0595 0.0533 0.8008 0.035 Uiso 1 1 calc R
H1B H 1.9453 0.0134 0.7051 0.035 Uiso 1 1 calc R
N5 N 0.9302(4) 0.12010(11) 0.4760(2) 0.0197(6) Uani 1 1 d .
N6 N 0.5268(4) 0.11216(11) 0.1884(2) 0.0205(6) Uani 1 1 d .
C19 C 1.7385(5) 0.08080(14) 0.7164(2) 0.0207(7) Uani 1 1 d .
C20 C 1.5416(5) 0.06628(13) 0.6247(2) 0.0179(7) Uani 1 1 d .
H20 H 1.5516 0.0318 0.5842 0.021 Uiso 1 1 calc R
C21 C 1.3399(5) 0.10106(13) 0.5944(2) 0.0195(7) Uani 1 1 d .
C22 C 1.3170(5) 0.15242(13) 0.6531(2) 0.0190(7) Uani 1 1 d .
C23 C 1.7187(6) 0.13062(14) 0.7748(2) 0.0222(7) Uani 1 1 d .
H23 H 1.8469 0.1402 0.8369 0.027 Uiso 1 1 calc R
C24 C 1.5130(5) 0.16779(14) 0.7449(2) 0.0194(7) Uani 1 1 d .
C25 C 1.4902(6) 0.21998(14) 0.8002(3) 0.0263(8) Uani 1 1 d .
H25 H 1.6196 0.2313 0.8605 0.032 Uiso 1 1 calc R
C26 C 1.2869(6) 0.25486(15) 0.7697(3) 0.0284(8) Uani 1 1 d .
H26 H 1.2761 0.2896 0.8092 0.034 Uiso 1 1 calc R
C27 C 1.0947(6) 0.23930(14) 0.6800(3) 0.0242(7) Uani 1 1 d .
H27 H 0.9546 0.2637 0.6584 0.029 Uiso 1 1 calc R
C28 C 1.1094(5) 0.18871(13) 0.6237(2) 0.0197(7) Uani 1 1 d .
C29 C 0.9021(6) 0.17166(13) 0.5318(2) 0.0203(7) Uani 1 1 d .
C30 C 1.1394(5) 0.08524(13) 0.4991(2) 0.0198(7) Uani 1 1 d .
C31 C 0.7243(5) 0.10171(14) 0.3861(2) 0.0202(7) Uani 1 1 d .
H31A H 0.5665 0.1151 0.4024 0.024 Uiso 1 1 calc R
H31B H 0.7201 0.0590 0.3827 0.024 Uiso 1 1 calc R
C32 C 0.7476(5) 0.12547(14) 0.2741(2) 0.0196(7) Uani 1 1 d .
H32A H 0.7709 0.1678 0.2795 0.024 Uiso 1 1 calc R
H32B H 0.8948 0.1085 0.2533 0.024 Uiso 1 1 calc R
C33 C 0.5226(5) 0.14552(15) 0.0874(2) 0.0248(8) Uani 1 1 d .
H33A H 0.6680 0.1354 0.0571 0.030 Uiso 1 1 calc R
H33B H 0.5311 0.1873 0.1050 0.030 Uiso 1 1 calc R
C34 C 0.2896(6) 0.13281(15) 0.0028(3) 0.0303(8) Uani 1 1 d .
H34A H 0.1449 0.1443 0.0326 0.036 Uiso 1 1 calc R
H34B H 0.2872 0.1559 -0.0648 0.036 Uiso 1 1 calc R
C35 C 0.2777(6) 0.03901(15) 0.0726(3) 0.0294(8) Uani 1 1 d .
H35A H 0.2697 -0.0025 0.0531 0.035 Uiso 1 1 calc R
H35B H 0.1316 0.0484 0.1031 0.035 Uiso 1 1 calc R
C36 C 0.5105(6) 0.05065(14) 0.1597(3) 0.0246(8) Uani 1 1 d .
H36A H 0.5091 0.0274 0.2267 0.030 Uiso 1 1 calc R
H36B H 0.6568 0.0392 0.1311 0.030 Uiso 1 1 calc R

loop_
_atom_site_aniso_label
_atom_site_aniso_U_11
_atom_site_aniso_U_22
_atom_site_aniso_U_33
_atom_site_aniso_U_23
_atom_site_aniso_U_13
_atom_site_aniso_U_12
O1 0.0279(13) 0.0241(13) 0.0237(12) -0.0089(10) -0.0006(10) 0.0036(10)
O2 0.0282(12) 0.0242(13) 0.0262(12) 0.0019(10) 0.0022(10) 0.0079(10)
O3 0.0347(14) 0.0356(14) 0.0206(12) -0.0020(11) 0.0019(10) -0.0078(11)
N1 0.0299(16) 0.0292(17) 0.0260(15) -0.0035(13) -0.0005(13) 0.0038(12)
N5 0.0193(14) 0.0232(14) 0.0157(13) -0.0014(11) 0.0019(10) 0.0003(11)
N6 0.0190(13) 0.0218(15) 0.0185(14) 0.0012(11) -0.0004(11) -0.0024(11)
C19 0.0224(16) 0.0203(17) 0.0185(15) 0.0034(13) 0.0026(13) -0.0018(13)
C20 0.0232(16) 0.0166(16) 0.0146(14) 0.0004(12) 0.0057(12) -0.0026(13)
C21 0.0211(16) 0.0204(16) 0.0160(15) -0.0006(13) 0.0022(12) -0.0059(13)
C22 0.0196(15) 0.0182(16) 0.0197(15) -0.0011(13) 0.0058(13) -0.0017(13)
C23 0.0221(16) 0.0279(18) 0.0152(15) 0.0002(14) 0.0011(13) -0.0058(14)
C24 0.0228(16) 0.0203(16) 0.0165(15) -0.0001(12) 0.0076(13) -0.0041(13)
C25 0.0279(17) 0.0239(17) 0.0262(17) -0.0069(14) 0.0042(14) -0.0066(14)
C26 0.0336(19) 0.0203(18) 0.0317(19) -0.0035(15) 0.0080(15) -0.0027(14)
C27 0.0272(17) 0.0200(17) 0.0270(17) -0.0002(14) 0.0091(14) 0.0037(13)
C28 0.0237(16) 0.0171(15) 0.0189(16) 0.0023(13) 0.0058(13) -0.0023(13)
C29 0.0242(17) 0.0199(16) 0.0169(15) 0.0054(13) 0.0047(13) -0.0008(14)
C30 0.0217(16) 0.0182(17) 0.0197(16) 0.0044(13) 0.0048(13) 0.0001(13)
C31 0.0183(15) 0.0242(17) 0.0169(16) 0.0009(13) 0.0011(12) -0.0014(13)
C32 0.0192(16) 0.0206(16) 0.0181(16) 0.0009(13) 0.0021(13) -0.0047(13)
C33 0.0266(18) 0.0267(18) 0.0199(16) 0.0044(14) 0.0027(13) -0.0031(14)
C34 0.0303(19) 0.033(2) 0.0246(17) 0.0058(15) -0.0010(14) -0.0021(15)
C35 0.036(2) 0.033(2) 0.0198(17) -0.0033(15) 0.0064(15) -0.0077(15)
C36 0.0276(17) 0.0222(17) 0.0215(16) 0.0007(14) 0.0002(14) -0.0002(14)

loop_
_atom_type_symbol
_atom_type_description
_atom_type_scat_dispersion_real
_atom_type_scat_dispersion_imag
_atom_type_scat_source
C C 0.0033 0.0016 'International Tables Vol C Tables 4.2.6.8 and 6.1.1.4'
H H 0.0000 0.0000 'International Tables Vol C Tables 4.2.6.8 and 6.1.1.4'
N N 0.0061 0.0033 'International Tables Vol C Tables 4.2.6.8 and 6.1.1.4'
O O 0.0106 0.0060 'International Tables Vol C Tables 4.2.6.8 and 6.1.1.4'

loop_
_geom_angle_atom_site_label_1
_geom_angle_atom_site_label_2
_geom_angle_atom_site_label_3
_geom_angle
C34 O3 C35 109.6(2)
C19 N1 H1A 120.0
C19 N1 H1B 120.0
H1A N1 H1B 120.0
C30 N5 C29 124.8(3)
C30 N5 C31 117.4(3)
C29 N5 C31 117.8(2)
C32 N6 C33 111.1(2)
C32 N6 C36 112.2(2)
C33 N6 C36 108.5(2)
N1 C19 C23 122.2(3)
N1 C19 C20 119.3(3)
C23 C19 C20 118.5(3)
C21 C20 C19 121.0(3)
C21 C20 H20 119.5
C19 C20 H20 119.5
C20 C21 C22 121.2(3)
C20 C21 C30 120.0(3)
C22 C21 C30 118.8(3)
C28 C22 C21 122.1(3)
C28 C22 C24 119.4(3)
C21 C22 C24 118.5(3)
C19 C23 C24 121.8(3)
C19 C23 H23 119.1
C24 C23 H23 119.1
C25 C24 C23 123.4(3)
C25 C24 C22 117.7(3)
C23 C24 C22 118.9(3)
C26 C25 C24 122.0(3)
C26 C25 H25 119.0
C24 C25 H25 119.0
C25 C26 C27 120.0(3)
C25 C26 H26 120.0
C27 C26 H26 120.0
C28 C27 C26 119.9(3)
C28 C27 H27 120.0
C26 C27 H27 120.0
C27 C28 C22 121.0(3)
C27 C28 C29 119.6(3)
C22 C28 C29 119.4(3)
O2 C29 N5 119.8(3)
O2 C29 C28 123.3(3)
N5 C29 C28 116.9(3)
O1 C30 N5 120.2(3)
O1 C30 C21 122.0(3)
N5 C30 C21 117.8(3)
N5 C31 C32 112.0(2)
N5 C31 H31A 109.2
C32 C31 H31A 109.2
N5 C31 H31B 109.2
C32 C31 H31B 109.2
H31A C31 H31B 107.9
N6 C32 C31 110.9(2)
N6 C32 H32A 109.5
C31 C32 H32A 109.5
N6 C32 H32B 109.5
C31 C32 H32B 109.5
H32A C32 H32B 108.0
N6 C33 C34 109.9(3)
N6 C33 H33A 109.7
C34 C33 H33A 109.7
N6 C33 H33B 109.7
C34 C33 H33B 109.7
H33A C33 H33B 108.2
O3 C34 C33 111.4(3)
O3 C34 H34A 109.4
C33 C34 H34A 109.4
O3 C34 H34B 109.4
C33 C34 H34B 109.4
H34A C34 H34B 108.0
O3 C35 C36 111.2(3)
O3 C35 H35A 109.4
C36 C35 H35A 109.4
O3 C35 H35B 109.4
C36 C35 H35B 109.4
H35A C35 H35B 108.0
N6 C36 C35 110.1(3)
N6 C36 H36A 109.6
C35 C36 H36A 109.6
N6 C36 H36B 109.6
C35 C36 H36B 109.6
H36A C36 H36B 108.2

loop_
_geom_bond_atom_site_label_1
_geom_bond_atom_site_label_2
_geom_bond_distance
O1 C30 1.236(4)
O2 C29 1.219(4)
O3 C34 1.432(4)
O3 C35 1.437(4)
N1 C19 1.365(4)
N1 H1A 0.8800
N1 H1B 0.8800
N5 C30 1.390(4)
N5 C29 1.405(4)
N5 C31 1.469(4)
N6 C32 1.464(4)
N6 C33 1.464(4)
N6 C36 1.467(4)
C19 C23 1.379(4)
C19 C20 1.430(4)
C20 C21 1.362(4)
C20 H20 0.9500
C21 C22 1.415(4)
C21 C30 1.476(4)
C22 C28 1.407(4)
C22 C24 1.432(4)
C23 C24 1.411(4)
C23 H23 0.9500
C24 C25 1.408(4)
C25 C26 1.370(4)
C25 H25 0.9500
C26 C27 1.404(4)
C26 H26 0.9500
C27 C28 1.375(4)
C27 H27 0.9500
C28 C29 1.480(4)
C31 C32 1.522(4)
C31 H31A 0.9900
C31 H31B 0.9900
C32 H32A 0.9900
C32 H32B 0.9900
C33 C34 1.501(4)
C33 H33A 0.9900
C33 H33B 0.9900
C34 H34A 0.9900
C34 H34B 0.9900
C35 C36 1.511(4)
C35 H35A 0.9900
C35 H35B 0.9900
C36 H36A 0.9900
C36 H36B 0.9900

loop_
_geom_hbond_atom_site_label_D
_geom_hbond_atom_site_label_H
_geom_hbond_atom_site_label_A
_geom_hbond_distance_DH
_geom_hbond_distance_HA
_geom_hbond_distance_DA
_geom_hbond_angle_DHA
_geom_hbond_site_symmetry_A
N1 H1A O3 0.88 2.25 3.102(3) 161.7 1_756
N1 H1B O1 0.88 2.19 3.013(4) 155.4 3_856

loop_
_geom_torsion_atom_site_label_1
_geom_torsion_atom_site_label_2
_geom_torsion_atom_site_label_3
_geom_torsion_atom_site_label_4
_geom_torsion
N1 C19 C20 C21 -179.8(3)
C23 C19 C20 C21 0.8(4)
C19 C20 C21 C22 -0.6(4)
C19 C20 C21 C30 179.8(3)
C20 C21 C22 C28 -179.5(3)
C30 C21 C22 C28 0.1(4)
C20 C21 C22 C24 0.9(4)
C30 C21 C22 C24 -179.5(3)
N1 C19 C23 C24 179.3(3)
C20 C19 C23 C24 -1.4(4)
C19 C23 C24 C25 -177.8(3)
C19 C23 C24 C22 1.7(4)
C28 C22 C24 C25 -1.5(4)
C21 C22 C24 C25 178.1(3)
C28 C22 C24 C23 179.0(3)
C21 C22 C24 C23 -1.4(4)
C23 C24 C25 C26 -179.4(3)
C22 C24 C25 C26 1.1(5)
C24 C25 C26 C27 -0.7(5)
C25 C26 C27 C28 0.7(5)
C26 C27 C28 C22 -1.1(5)
C26 C27 C28 C29 177.9(3)
C21 C22 C28 C27 -178.0(3)
C24 C22 C28 C27 1.5(5)
C21 C22 C28 C29 2.9(4)
C24 C22 C28 C29 -177.5(3)
C30 N5 C29 O2 179.0(3)
C31 N5 C29 O2 -0.7(4)
C30 N5 C29 C28 -1.7(4)
C31 N5 C29 C28 178.7(2)
C27 C28 C29 O2 -2.0(5)
C22 C28 C29 O2 177.1(3)
C27 C28 C29 N5 178.7(3)
C22 C28 C29 N5 -2.2(4)
C29 N5 C30 O1 -174.4(3)
C31 N5 C30 O1 5.3(4)
C29 N5 C30 C21 4.6(4)
C31 N5 C30 C21 -175.7(2)
C20 C21 C30 O1 -5.1(5)
C22 C21 C30 O1 175.2(3)
C20 C21 C30 N5 175.8(3)
C22 C21 C30 N5 -3.8(4)
C30 N5 C31 C32 -89.3(3)
C29 N5 C31 C32 90.4(3)
C33 N6 C32 C31 167.2(3)
C36 N6 C32 C31 -71.2(3)
N5 C31 C32 N6 -173.5(2)
C32 N6 C33 C34 -177.7(3)
C36 N6 C33 C34 58.6(3)
C35 O3 C34 C33 58.3(3)
N6 C33 C34 O3 -59.7(4)
C34 O3 C35 C36 -57.5(3)
C32 N6 C36 C35 179.0(2)
C33 N6 C36 C35 -58.0(3)
O3 C35 C36 N6 58.3(4)
